data_4343545
loop_
_publ_author_name
'Vologzhanina, Anna V.'
'Belov, Alexander S.'
'Novikov, Valentin V.'
'Dolganov, Alexander V.'
'Romanenko, Galina V.'
'Ovcharenko, Victor I.'
'Korlyukov, Alexander A.'
'Buzin, Mikhail I.'
'Voloshin, Yan Z.'

_publ_section_title
;
 Synthesis and Temperature-Induced Structural Phase and Spin Transitions
 in Hexadecylboron-Capped Cobalt(II) Hexachloroclathrochelate and Its
 Diamagnetic Iron(II)-Encapsulating Analogue.
;
_journal_issue 12
_journal_name_full 'Inorganic chemistry'
_journal_page_first 5827
_journal_page_last 5838
_journal_paper_doi 10.1021/acs.inorgchem.5b00546
_journal_volume 54
_journal_year 2015
_chemical_formula_moiety 'C38 H66 B2 Cl6 Co N6 O6'
_chemical_formula_sum 'C38 H66 B2 Cl6 Co N6 O6'
_chemical_formula_weight 996.22
_chemical_name_systematic
;
 ? 
;
_space_group_IT_number 15
_symmetry_cell_setting monoclinic
_symmetry_space_group_name_Hall '-C 2yc'
_symmetry_space_group_name_H-M 'C 1 2/c 1'
_atom_sites_solution_hydrogens geom
_atom_sites_solution_primary direct
_atom_sites_solution_secondary difmap
_audit_creation_method SHELXL-97
_cell_angle_alpha 90.00
_cell_angle_beta 102.02(2)
_cell_angle_gamma 90.00
_cell_formula_units_Z 4
_cell_length_a 45.092(8)
_cell_length_b 7.9210(13)
_cell_length_c 13.924(2)
_cell_measurement_reflns_used 1716
_cell_measurement_temperature 240(2)
_cell_measurement_theta_max 19.58
_cell_measurement_theta_min 2.93
_cell_volume 4864.2(14)
_computing_cell_refinement 'APEX2 (Bruker, 2005)'
_computing_data_collection 'APEX2 (Bruker, 2005)'
_computing_data_reduction 'APEX2 (Bruker, 2005)'
_computing_molecular_graphics 'SHELXTL ver. 5.1 (Sheldrick, 2008)'
_computing_publication_material 'SHELXTL ver. 5.1 (Sheldrick, 2008)'
_computing_structure_refinement 'SHELXTL ver. 5.1 (Sheldrick, 2008)'
_computing_structure_solution 'SHELXTL ver. 5.1 (Sheldrick, 2008)'
_diffrn_ambient_temperature 240(2)
_diffrn_measured_fraction_theta_full 0.995
_diffrn_measured_fraction_theta_max 0.995
_diffrn_measurement_device_type 'Bruker APEX-II CCD'
_diffrn_measurement_method '\f and \w scans'
_diffrn_radiation_monochromator graphite
_diffrn_radiation_source 'fine-focus sealed tube'
_diffrn_radiation_type MoK\a
_diffrn_radiation_wavelength 0.71073
_diffrn_reflns_av_R_equivalents 0.1321
_diffrn_reflns_av_sigmaI/netI 0.1095
_diffrn_reflns_limit_h_max 49
_diffrn_reflns_limit_h_min -55
_diffrn_reflns_limit_k_max 9
_diffrn_reflns_limit_k_min -9
_diffrn_reflns_limit_l_max 17
_diffrn_reflns_limit_l_min -16
_diffrn_reflns_number 22458
_diffrn_reflns_theta_full 26.00
_diffrn_reflns_theta_max 26.00
_diffrn_reflns_theta_min 1.85
_diffrn_standards_number 0
_exptl_absorpt_coefficient_mu 0.730
_exptl_absorpt_correction_T_max 0.3679
_exptl_absorpt_correction_T_min 0.2770
_exptl_absorpt_correction_type multi-scan
_exptl_absorpt_process_details 'SADABS (Sheldrick, 1998)'
_exptl_crystal_colour brown
_exptl_crystal_density_diffrn 1.360
_exptl_crystal_density_method 'not measured'
_exptl_crystal_description plate
_exptl_crystal_F_000 2092
_exptl_crystal_size_max 0.45
_exptl_crystal_size_mid 0.35
_exptl_crystal_size_min 0.01
_refine_diff_density_max 0.621
_refine_diff_density_min -0.492
_refine_diff_density_rms 0.071
_refine_ls_extinction_method none
_refine_ls_goodness_of_fit_ref 1.009
_refine_ls_hydrogen_treatment constr
_refine_ls_matrix_type full
_refine_ls_number_parameters 268
_refine_ls_number_reflns 4750
_refine_ls_number_restraints 0
_refine_ls_restrained_S_all 1.009
_refine_ls_R_factor_all 0.1133
_refine_ls_R_factor_gt 0.0467
_refine_ls_shift/su_max 0.000
_refine_ls_shift/su_mean 0.000
_refine_ls_structure_factor_coef Fsqd
_refine_ls_weighting_details 'calc w=1/[\s^2^(Fo^2^)+(0.0080P)^2^+0.0000P] where P=(Fo^2^+2Fc^2^)/3'
_refine_ls_weighting_scheme calc
_refine_ls_wR_factor_gt 0.0800
_refine_ls_wR_factor_ref 0.0906
_reflns_number_gt 2283
_reflns_number_total 4750
_reflns_threshold_expression I>2\s(I)
_cod_data_source_file ic5b00546_si_002.cif
_cod_data_source_block al17a_240
_cod_depositor_comments
;
The following automatic conversions were performed:

'_symmetry_cell_setting' value 'Monoclinic' changed to 'monoclinic'
according to
/usr/data/users/saulius/crontab/automatic-downloads/current/ACS/lib/dictionaries/cif_core.dic
dictionary named 'cif_core.dic' version 2.4.2 from 2011-04-26.

Automatic conversion script
Id: cif_fix_values 3271 2015-04-21 07:52:19Z andrius 
;
_cod_original_cell_volume 4864.0(14)
_cod_original_sg_symbol_H-M 'C 2/c'
_cod_database_code 4343545

loop_
_symmetry_equiv_pos_as_xyz
'x, y, z'
'-x, y, -z+1/2'
'x+1/2, y+1/2, z'
'-x+1/2, y+1/2, -z+1/2'
'-x, -y, -z'
'x, -y, z-1/2'
'-x+1/2, -y+1/2, -z'
'x+1/2, -y+1/2, z-1/2'

loop_
_atom_site_label
_atom_site_type_symbol
_atom_site_fract_x
_atom_site_fract_y
_atom_site_fract_z
_atom_site_U_iso_or_equiv
_atom_site_adp_type
_atom_site_occupancy
_atom_site_symmetry_multiplicity
_atom_site_calc_flag
_atom_site_refinement_flags
Co1 Co 0.0000 0.48691(9) 0.2500 0.0475(2) Uani 1 2 d S
Cl1 Cl 0.03689(2) 1.01199(10) 0.25997(7) 0.0563(3) Uani 1 1 d .
Cl2 Cl 0.02659(2) 0.22840(11) -0.00226(7) 0.0556(3) Uani 1 1 d .
Cl3 Cl -0.04711(2) 0.23977(12) -0.02755(7) 0.0562(3) Uani 1 1 d .
B1 B 0.07019(10) 0.4876(5) 0.2709(3) 0.0348(10) Uani 1 1 d .
O1 O 0.05834(6) 0.6680(3) 0.26339(16) 0.0398(6) Uani 1 1 d .
O2 O 0.05482(6) 0.3916(3) 0.17965(16) 0.0417(6) Uani 1 1 d .
O3 O -0.06221(6) 0.4045(3) 0.14069(16) 0.0432(6) Uani 1 1 d .
N1 N 0.02792(7) 0.6831(3) 0.25545(19) 0.0352(7) Uani 1 1 d .
N2 N 0.02419(7) 0.3903(3) 0.1609(2) 0.0389(8) Uani 1 1 d .
N3 N -0.03189(7) 0.3965(3) 0.1428(2) 0.0375(7) Uani 1 1 d .
C1 C 0.01630(7) 0.8313(4) 0.2535(2) 0.0329(9) Uani 1 1 d .
C2 C 0.00919(9) 0.3206(4) 0.0817(2) 0.0377(10) Uani 1 1 d .
C3 C -0.02330(9) 0.3236(4) 0.0697(2) 0.0354(9) Uani 1 1 d .
C4 C 0.10476(8) 0.4841(4) 0.2769(2) 0.0455(10) Uani 1 1 d .
H4A H 0.1146 0.5558 0.3317 0.055 Uiso 1 1 calc R
H4B H 0.1121 0.3685 0.2915 0.055 Uiso 1 1 calc R
C5 C 0.11438(8) 0.5434(4) 0.1840(3) 0.0480(10) Uani 1 1 d .
H5A H 0.1098 0.6640 0.1751 0.058 Uiso 1 1 calc R
H5B H 0.1021 0.4837 0.1278 0.058 Uiso 1 1 calc R
C6 C 0.14766(8) 0.5167(4) 0.1827(2) 0.0501(10) Uani 1 1 d .
H6A H 0.1599 0.5903 0.2321 0.060 Uiso 1 1 calc R
H6B H 0.1531 0.3996 0.2011 0.060 Uiso 1 1 calc R
C7 C 0.15531(9) 0.5531(4) 0.0830(3) 0.0529(11) Uani 1 1 d .
H7A H 0.1421 0.4840 0.0333 0.063 Uiso 1 1 calc R
H7B H 0.1507 0.6718 0.0664 0.063 Uiso 1 1 calc R
C8 C 0.18775(9) 0.5196(5) 0.0775(3) 0.0528(11) Uani 1 1 d .
H8A H 0.1928 0.4027 0.0975 0.063 Uiso 1 1 calc R
H8B H 0.2009 0.5935 0.1244 0.063 Uiso 1 1 calc R
C9 C 0.19434(9) 0.5476(5) -0.0236(3) 0.0563(11) Uani 1 1 d .
H9A H 0.1812 0.4734 -0.0703 0.068 Uiso 1 1 calc R
H9B H 0.1892 0.6644 -0.0435 0.068 Uiso 1 1 calc R
C10 C 0.22668(9) 0.5155(5) -0.0301(3) 0.0558(11) Uani 1 1 d .
H10A H 0.2319 0.3992 -0.0093 0.067 Uiso 1 1 calc R
H10B H 0.2398 0.5906 0.0163 0.067 Uiso 1 1 calc R
C11 C 0.23360(9) 0.5411(5) -0.1307(3) 0.0580(12) Uani 1 1 d .
H11A H 0.2209 0.4640 -0.1768 0.070 Uiso 1 1 calc R
H11B H 0.2279 0.6566 -0.1523 0.070 Uiso 1 1 calc R
C12 C 0.26649(9) 0.5126(5) -0.1360(3) 0.0570(11) Uani 1 1 d .
H12A H 0.2722 0.3969 -0.1149 0.068 Uiso 1 1 calc R
H12B H 0.2792 0.5895 -0.0899 0.068 Uiso 1 1 calc R
C13 C 0.27309(9) 0.5396(5) -0.2381(3) 0.0575(12) Uani 1 1 d .
H13A H 0.2606 0.4609 -0.2838 0.069 Uiso 1 1 calc R
H13B H 0.2669 0.6544 -0.2598 0.069 Uiso 1 1 calc R
C14 C 0.30577(9) 0.5153(5) -0.2437(3) 0.0586(11) Uani 1 1 d .
H14A H 0.3118 0.3998 -0.2231 0.070 Uiso 1 1 calc R
H14B H 0.3183 0.5924 -0.1970 0.070 Uiso 1 1 calc R
C15 C 0.31241(9) 0.5453(5) -0.3445(3) 0.0575(12) Uani 1 1 d .
H15A H 0.3002 0.4666 -0.3909 0.069 Uiso 1 1 calc R
H15B H 0.3060 0.6600 -0.3656 0.069 Uiso 1 1 calc R
C16 C 0.34529(9) 0.5243(5) -0.3500(3) 0.0612(12) Uani 1 1 d .
H16A H 0.3575 0.6023 -0.3033 0.073 Uiso 1 1 calc R
H16B H 0.3517 0.4093 -0.3296 0.073 Uiso 1 1 calc R
C17 C 0.35173(9) 0.5559(5) -0.4506(3) 0.0596(12) Uani 1 1 d .
H17A H 0.3450 0.6705 -0.4710 0.071 Uiso 1 1 calc R
H17B H 0.3395 0.4773 -0.4970 0.071 Uiso 1 1 calc R
C18 C 0.38443(10) 0.5377(5) -0.4585(3) 0.0726(13) Uani 1 1 d .
H18A H 0.3913 0.4232 -0.4385 0.087 Uiso 1 1 calc R
H18B H 0.3968 0.6169 -0.4129 0.087 Uiso 1 1 calc R
C19 C 0.38961(10) 0.5702(5) -0.5614(3) 0.0847(15) Uani 1 1 d .
H19A H 0.4111 0.5615 -0.5611 0.127 Uiso 1 1 calc R
H19B H 0.3825 0.6826 -0.5824 0.127 Uiso 1 1 calc R
H19C H 0.3785 0.4874 -0.6063 0.127 Uiso 1 1 calc R

loop_
_atom_site_aniso_label
_atom_site_aniso_U_11
_atom_site_aniso_U_22
_atom_site_aniso_U_33
_atom_site_aniso_U_23
_atom_site_aniso_U_13
_atom_site_aniso_U_12
Co1 0.0487(5) 0.0496(5) 0.0482(5) 0.000 0.0188(4) 0.000
Cl1 0.0690(8) 0.0310(5) 0.0699(7) -0.0009(5) 0.0171(6) -0.0084(5)
Cl2 0.0701(8) 0.0626(7) 0.0396(6) -0.0107(5) 0.0240(5) 0.0080(6)
Cl3 0.0640(8) 0.0652(7) 0.0392(6) -0.0161(5) 0.0102(5) -0.0037(6)
B1 0.048(3) 0.028(2) 0.030(2) 0.002(2) 0.012(2) 0.003(2)
O1 0.0447(18) 0.0353(14) 0.0427(15) -0.0001(12) 0.0167(14) -0.0019(13)
O2 0.0416(18) 0.0425(15) 0.0441(16) -0.0055(12) 0.0160(14) 0.0002(13)
O3 0.0443(18) 0.0479(15) 0.0398(16) -0.0115(12) 0.0140(14) -0.0033(14)
N1 0.046(2) 0.0299(16) 0.0314(17) 0.0005(14) 0.0121(16) 0.0016(15)
N2 0.053(2) 0.0294(16) 0.0384(19) -0.0037(15) 0.0198(18) -0.0015(17)
N3 0.044(2) 0.0320(16) 0.0390(19) -0.0007(14) 0.0147(17) -0.0008(16)
C1 0.053(3) 0.0260(17) 0.0209(18) 0.0011(16) 0.011(2) -0.0058(16)
C2 0.065(3) 0.0238(19) 0.029(2) 0.0015(17) 0.020(2) 0.002(2)
C3 0.050(3) 0.028(2) 0.029(2) 0.0022(17) 0.011(2) -0.0010(19)
C4 0.048(3) 0.052(2) 0.040(2) 0.000(2) 0.017(2) 0.002(2)
C5 0.046(3) 0.053(2) 0.048(3) -0.0008(19) 0.017(2) 0.000(2)
C6 0.048(3) 0.059(2) 0.046(2) 0.000(2) 0.017(2) -0.003(2)
C7 0.052(3) 0.063(3) 0.047(3) 0.000(2) 0.018(2) 0.001(2)
C8 0.048(3) 0.066(3) 0.049(3) 0.002(2) 0.021(2) 0.000(2)
C9 0.051(3) 0.070(3) 0.053(3) -0.005(2) 0.023(2) -0.004(2)
C10 0.056(3) 0.067(3) 0.049(3) 0.000(2) 0.022(2) -0.001(2)
C11 0.065(3) 0.066(3) 0.049(3) -0.002(2) 0.026(2) -0.001(2)
C12 0.059(3) 0.066(3) 0.052(3) -0.001(2) 0.025(2) -0.004(2)
C13 0.059(3) 0.065(3) 0.054(3) -0.005(2) 0.026(2) 0.000(2)
C14 0.054(3) 0.070(3) 0.057(3) -0.004(2) 0.024(2) -0.002(2)
C15 0.061(3) 0.067(3) 0.050(3) -0.001(2) 0.024(2) 0.003(2)
C16 0.057(3) 0.073(3) 0.057(3) -0.008(2) 0.022(2) -0.004(2)
C17 0.063(3) 0.062(3) 0.061(3) -0.002(2) 0.029(3) -0.004(2)
C18 0.064(4) 0.087(3) 0.073(3) -0.010(3) 0.026(3) -0.001(3)
C19 0.070(4) 0.096(4) 0.100(4) 0.015(3) 0.045(3) 0.006(3)

loop_
_atom_type_symbol
_atom_type_description
_atom_type_scat_dispersion_real
_atom_type_scat_dispersion_imag
_atom_type_scat_source
C C 0.0033 0.0016 'International Tables Vol C Tables 4.2.6.8 and 6.1.1.4'
H H 0.0000 0.0000 'International Tables Vol C Tables 4.2.6.8 and 6.1.1.4'
B B 0.0013 0.0007 'International Tables Vol C Tables 4.2.6.8 and 6.1.1.4'
N N 0.0061 0.0033 'International Tables Vol C Tables 4.2.6.8 and 6.1.1.4'
O O 0.0106 0.0060 'International Tables Vol C Tables 4.2.6.8 and 6.1.1.4'
Cl Cl 0.1484 0.1585 'International Tables Vol C Tables 4.2.6.8 and 6.1.1.4'
Co Co 0.3494 0.9721 'International Tables Vol C Tables 4.2.6.8 and 6.1.1.4'

loop_
_geom_angle_atom_site_label_1
_geom_angle_atom_site_label_2
_geom_angle_atom_site_label_3
_geom_angle
_geom_angle_site_symmetry_1
_geom_angle_site_symmetry_3
N2 Co1 N2 134.27(15) 2 .
N2 Co1 N3 78.19(13) 2 2
N2 Co1 N3 85.61(12) . 2
N2 Co1 N3 85.61(12) 2 .
N2 Co1 N3 78.19(13) . .
N3 Co1 N3 137.56(15) 2 .
N2 Co1 N1 135.07(11) 2 .
N2 Co1 N1 84.16(11) . .
N3 Co1 N1 84.21(12) 2 .
N3 Co1 N1 131.73(11) . .
N2 Co1 N1 84.16(11) 2 2
N2 Co1 N1 135.07(11) . 2
N3 Co1 N1 131.73(11) 2 2
N3 Co1 N1 84.21(12) . 2
N1 Co1 N1 77.43(17) . 2
O3 B1 O1 109.1(3) 2 .
O3 B1 O2 108.7(3) 2 .
O1 B1 O2 108.7(3) . .
O3 B1 C4 111.0(3) 2 .
O1 B1 C4 110.9(3) . .
O2 B1 C4 108.4(3) . .
N1 O1 B1 115.0(3) . .
N2 O2 B1 115.8(3) . .
N3 O3 B1 114.4(3) . 2
C1 N1 O1 118.9(3) . .
C1 N1 Co1 117.4(2) . .
O1 N1 Co1 123.68(19) . .
C2 N2 O2 120.0(3) . .
C2 N2 Co1 116.3(3) . .
O2 N2 Co1 123.6(2) . .
C3 N3 O3 117.8(3) . .
C3 N3 Co1 117.6(3) . .
O3 N3 Co1 124.6(2) . .
N1 C1 C1 113.8(2) . 2
N1 C1 Cl1 123.6(3) . .
C1 C1 Cl1 122.54(11) 2 .
N2 C2 C3 115.6(3) . .
N2 C2 Cl2 122.4(3) . .
C3 C2 Cl2 122.1(3) . .
N3 C3 C2 112.3(3) . .
N3 C3 Cl3 124.3(3) . .
C2 C3 Cl3 123.4(3) . .
C5 C4 B1 114.3(3) . .
C5 C4 H4A 108.7 . .
B1 C4 H4A 108.7 . .
C5 C4 H4B 108.7 . .
B1 C4 H4B 108.7 . .
H4A C4 H4B 107.6 . .
C4 C5 C6 115.1(3) . .
C4 C5 H5A 108.5 . .
C6 C5 H5A 108.5 . .
C4 C5 H5B 108.5 . .
C6 C5 H5B 108.5 . .
H5A C5 H5B 107.5 . .
C7 C6 C5 113.3(3) . .
C7 C6 H6A 108.9 . .
C5 C6 H6A 108.9 . .
C7 C6 H6B 108.9 . .
C5 C6 H6B 108.9 . .
H6A C6 H6B 107.7 . .
C8 C7 C6 114.8(3) . .
C8 C7 H7A 108.6 . .
C6 C7 H7A 108.6 . .
C8 C7 H7B 108.6 . .
C6 C7 H7B 108.6 . .
H7A C7 H7B 107.5 . .
C7 C8 C9 113.8(3) . .
C7 C8 H8A 108.8 . .
C9 C8 H8A 108.8 . .
C7 C8 H8B 108.8 . .
C9 C8 H8B 108.8 . .
H8A C8 H8B 107.7 . .
C10 C9 C8 114.4(3) . .
C10 C9 H9A 108.7 . .
C8 C9 H9A 108.7 . .
C10 C9 H9B 108.7 . .
C8 C9 H9B 108.7 . .
H9A C9 H9B 107.6 . .
C9 C10 C11 115.1(3) . .
C9 C10 H10A 108.5 . .
C11 C10 H10A 108.5 . .
C9 C10 H10B 108.5 . .
C11 C10 H10B 108.5 . .
H10A C10 H10B 107.5 . .
C12 C11 C10 114.7(3) . .
C12 C11 H11A 108.6 . .
C10 C11 H11A 108.6 . .
C12 C11 H11B 108.6 . .
C10 C11 H11B 108.6 . .
H11A C11 H11B 107.6 . .
C11 C12 C13 114.0(3) . .
C11 C12 H12A 108.8 . .
C13 C12 H12A 108.8 . .
C11 C12 H12B 108.8 . .
C13 C12 H12B 108.8 . .
H12A C12 H12B 107.6 . .
C14 C13 C12 114.4(3) . .
C14 C13 H13A 108.7 . .
C12 C13 H13A 108.7 . .
C14 C13 H13B 108.7 . .
C12 C13 H13B 108.7 . .
H13A C13 H13B 107.6 . .
C13 C14 C15 114.4(3) . .
C13 C14 H14A 108.7 . .
C15 C14 H14A 108.7 . .
C13 C14 H14B 108.7 . .
C15 C14 H14B 108.7 . .
H14A C14 H14B 107.6 . .
C16 C15 C14 114.5(3) . .
C16 C15 H15A 108.6 . .
C14 C15 H15A 108.6 . .
C16 C15 H15B 108.6 . .
C14 C15 H15B 108.6 . .
H15A C15 H15B 107.6 . .
C17 C16 C15 114.2(4) . .
C17 C16 H16A 108.7 . .
C15 C16 H16A 108.7 . .
C17 C16 H16B 108.7 . .
C15 C16 H16B 108.7 . .
H16A C16 H16B 107.6 . .
C16 C17 C18 115.6(4) . .
C16 C17 H17A 108.4 . .
C18 C17 H17A 108.4 . .
C16 C17 H17B 108.4 . .
C18 C17 H17B 108.4 . .
H17A C17 H17B 107.4 . .
C17 C18 C19 113.4(4) . .
C17 C18 H18A 108.9 . .
C19 C18 H18A 108.9 . .
C17 C18 H18B 108.9 . .
C19 C18 H18B 108.9 . .
H18A C18 H18B 107.7 . .
C18 C19 H19A 109.5 . .
C18 C19 H19B 109.5 . .
H19A C19 H19B 109.5 . .
C18 C19 H19C 109.5 . .
H19A C19 H19C 109.5 . .
H19B C19 H19C 109.5 . .

loop_
_geom_bond_atom_site_label_1
_geom_bond_atom_site_label_2
_geom_bond_distance
_geom_bond_site_symmetry_2
Co1 N2 1.969(3) 2
Co1 N2 1.969(3) .
Co1 N3 1.978(3) 2
Co1 N3 1.978(3) .
Co1 N1 1.991(3) .
Co1 N1 1.991(3) 2
Cl1 C1 1.698(3) .
Cl2 C2 1.702(3) .
Cl3 C3 1.680(4) .
B1 O3 1.504(4) 2
B1 O1 1.522(4) .
B1 O2 1.519(4) .
B1 C4 1.544(5) .
O1 N1 1.358(3) .
O2 N2 1.351(3) .
O3 N3 1.363(3) .
O3 B1 1.504(4) 2
N1 C1 1.284(4) .
N2 C2 1.292(4) .
N3 C3 1.298(4) .
C1 C1 1.453(6) 2
C2 C3 1.439(5) .
C4 C5 1.523(4) .
C4 H4A 0.9800 .
C4 H4B 0.9800 .
C5 C6 1.520(4) .
C5 H5A 0.9800 .
C5 H5B 0.9800 .
C6 C7 1.525(4) .
C6 H6A 0.9800 .
C6 H6B 0.9800 .
C7 C8 1.504(5) .
C7 H7A 0.9800 .
C7 H7B 0.9800 .
C8 C9 1.514(4) .
C8 H8A 0.9800 .
C8 H8B 0.9800 .
C9 C10 1.502(5) .
C9 H9A 0.9800 .
C9 H9B 0.9800 .
C10 C11 1.511(4) .
C10 H10A 0.9800 .
C10 H10B 0.9800 .
C11 C12 1.517(5) .
C11 H11A 0.9800 .
C11 H11B 0.9800 .
C12 C13 1.526(4) .
C12 H12A 0.9800 .
C12 H12B 0.9800 .
C13 C14 1.504(5) .
C13 H13A 0.9800 .
C13 H13B 0.9800 .
C14 C15 1.514(4) .
C14 H14A 0.9800 .
C14 H14B 0.9800 .
C15 C16 1.510(5) .
C15 H15A 0.9800 .
C15 H15B 0.9800 .
C16 C17 1.510(4) .
C16 H16A 0.9800 .
C16 H16B 0.9800 .
C17 C18 1.508(5) .
C17 H17A 0.9800 .
C17 H17B 0.9800 .
C18 C19 1.520(5) .
C18 H18A 0.9800 .
C18 H18B 0.9800 .
C19 H19A 0.9700 .
C19 H19B 0.9700 .
C19 H19C 0.9700 .

loop_
_geom_torsion_atom_site_label_1
_geom_torsion_atom_site_label_2
_geom_torsion_atom_site_label_3
_geom_torsion_atom_site_label_4
_geom_torsion
_geom_torsion_site_symmetry_1
_geom_torsion_site_symmetry_4
O3 B1 O1 N1 -58.9(4) 2 .
O2 B1 O1 N1 59.4(3) . .
C4 B1 O1 N1 178.6(2) . .
O3 B1 O2 N2 62.5(3) 2 .
O1 B1 O2 N2 -56.1(4) . .
C4 B1 O2 N2 -176.7(3) . .
B1 O1 N1 C1 176.7(3) . .
B1 O1 N1 Co1 -1.6(3) . .
N2 Co1 N1 C1 -68.0(3) 2 .
N2 Co1 N1 C1 139.0(3) . .
N3 Co1 N1 C1 -134.9(3) 2 .
N3 Co1 N1 C1 70.5(3) . .
N1 Co1 N1 C1 0.20(18) 2 .
N2 Co1 N1 O1 110.4(2) 2 .
N2 Co1 N1 O1 -42.6(2) . .
N3 Co1 N1 O1 43.5(2) 2 .
N3 Co1 N1 O1 -111.1(2) . .
N1 Co1 N1 O1 178.6(3) 2 .
B1 O2 N2 C2 175.8(3) . .
B1 O2 N2 Co1 -5.4(3) . .
N2 Co1 N2 C2 72.0(2) 2 .
N3 Co1 N2 C2 140.8(3) 2 .
N3 Co1 N2 C2 0.2(2) . .
N1 Co1 N2 C2 -134.6(3) . .
N1 Co1 N2 C2 -68.9(3) 2 .
N2 Co1 N2 O2 -106.9(2) 2 .
N3 Co1 N2 O2 -38.0(2) 2 .
N3 Co1 N2 O2 -178.6(2) . .
N1 Co1 N2 O2 46.6(2) . .
N1 Co1 N2 O2 112.2(3) 2 .
B1 O3 N3 C3 178.7(3) 2 .
B1 O3 N3 Co1 -0.8(3) 2 .
N2 Co1 N3 C3 -137.5(2) 2 .
N2 Co1 N3 C3 -0.6(2) . .
N3 Co1 N3 C3 -70.4(2) 2 .
N1 Co1 N3 C3 70.4(3) . .
N1 Co1 N3 C3 137.9(2) 2 .
N2 Co1 N3 O3 42.0(2) 2 .
N2 Co1 N3 O3 179.0(2) . .
N3 Co1 N3 O3 109.2(2) 2 .
N1 Co1 N3 O3 -110.0(2) . .
N1 Co1 N3 O3 -42.5(2) 2 .
O1 N1 C1 C1 -179.0(3) . 2
Co1 N1 C1 C1 -0.5(5) . 2
O1 N1 C1 Cl1 0.2(4) . .
Co1 N1 C1 Cl1 178.64(16) . .
O2 N2 C2 C3 179.0(2) . .
Co1 N2 C2 C3 0.1(4) . .
O2 N2 C2 Cl2 -0.2(4) . .
Co1 N2 C2 Cl2 -179.04(15) . .
O3 N3 C3 C2 -178.9(2) . .
Co1 N3 C3 C2 0.7(4) . .
O3 N3 C3 Cl3 0.4(4) . .
Co1 N3 C3 Cl3 -179.97(16) . .
N2 C2 C3 N3 -0.5(4) . .
Cl2 C2 C3 N3 178.6(2) . .
N2 C2 C3 Cl3 -179.8(2) . .
Cl2 C2 C3 Cl3 -0.7(4) . .
O3 B1 C4 C5 171.9(3) 2 .
O1 B1 C4 C5 -66.7(4) . .
O2 B1 C4 C5 52.5(4) . .
B1 C4 C5 C6 -171.3(3) . .
C4 C5 C6 C7 171.4(3) . .
C5 C6 C7 C8 -177.1(3) . .
C6 C7 C8 C9 176.8(3) . .
C7 C8 C9 C10 179.7(3) . .
C8 C9 C10 C11 179.4(3) . .
C9 C10 C11 C12 178.6(3) . .
C10 C11 C12 C13 -179.8(3) . .
C11 C12 C13 C14 178.7(3) . .
C12 C13 C14 C15 -178.9(3) . .
C13 C14 C15 C16 178.9(3) . .
C14 C15 C16 C17 -179.5(3) . .
C15 C16 C17 C18 179.5(3) . .
C16 C17 C18 C19 179.8(3) . .
